data_4320599
loop_
_publ_author_name
'Brian A. Jazdzewski'
'Patrick L. Holland'
'Maren Pink'
'Victor G. Young'
'Douglas J. E. Spencer'
'William B. Tolman'

_publ_section_title
;
 Three-Coordinate Copper(II)-Phenolate Complexes
;
_journal_name_full 'Inorganic Chemistry'
_journal_page_first 6097
_journal_page_last 6107
_journal_paper_doi 10.1021/ic010615c
_journal_volume 40
_journal_year 2001
_chemical_formula_sum 'C38 H50 Cu N3'
_chemical_formula_weight 612.35
_chemical_name_systematic Me2AcCu(xylNC)
_space_group_IT_number 2
_symmetry_cell_setting triclinic
_symmetry_space_group_name_Hall '-P 1'
_symmetry_space_group_name_H-M 'P -1'
_atom_sites_solution_hydrogens geom
_atom_sites_solution_primary direct
_atom_sites_solution_secondary difmap
_audit_creation_method SHELXL-97
_cell_angle_alpha 70.98(3)
_cell_angle_beta 79.67(3)
_cell_angle_gamma 82.73(3)
_cell_formula_units_Z 2
_cell_length_a 8.6687(17)
_cell_length_b 12.150(2)
_cell_length_c 17.406(4)
_cell_measurement_reflns_used 5652
_cell_measurement_temperature 173(2)
_cell_measurement_theta_max 27.50
_cell_measurement_theta_min 1
_cell_volume 1700.5(7)
_computing_structure_refinement 'SHELXL-97 (Sheldrick, 1997)'
_computing_structure_solution 'SHELXS-97 (Sheldrick, 1990)'
_diffrn_ambient_temperature 173(2)
_diffrn_measured_fraction_theta_full 0.936
_diffrn_measured_fraction_theta_max 0.936
_diffrn_radiation_monochromator graphite
_diffrn_radiation_source 'fine-focus sealed tube'
_diffrn_radiation_type MoK\a
_diffrn_radiation_wavelength 0.71073
_diffrn_reflns_av_R_equivalents 0.0334
_diffrn_reflns_av_sigmaI/netI 0.0492
_diffrn_reflns_limit_h_max 11
_diffrn_reflns_limit_h_min -10
_diffrn_reflns_limit_k_max 15
_diffrn_reflns_limit_k_min -11
_diffrn_reflns_limit_l_max 22
_diffrn_reflns_limit_l_min -20
_diffrn_reflns_number 11970
_diffrn_reflns_theta_full 27.49
_diffrn_reflns_theta_max 27.49
_diffrn_reflns_theta_min 1.25
_exptl_absorpt_coefficient_mu 0.671
_exptl_absorpt_correction_T_max 1.0000
_exptl_absorpt_correction_T_min 0.7321
_exptl_absorpt_correction_type multi-scan
_exptl_absorpt_process_details 'SADABS (Sheldrick, 1999)'
_exptl_crystal_colour yellow
_exptl_crystal_density_diffrn 1.196
_exptl_crystal_density_method 'not measured'
_exptl_crystal_description block
_exptl_crystal_F_000 656
_exptl_crystal_size_max 0.40
_exptl_crystal_size_mid 0.30
_exptl_crystal_size_min 0.20
_refine_diff_density_max 0.411
_refine_diff_density_min -0.413
_refine_diff_density_rms 0.058
_refine_ls_extinction_method none
_refine_ls_goodness_of_fit_ref 1.037
_refine_ls_hydrogen_treatment mixed
_refine_ls_matrix_type full
_refine_ls_number_parameters 383
_refine_ls_number_reflns 7319
_refine_ls_number_restraints 0
_refine_ls_restrained_S_all 1.037
_refine_ls_R_factor_all 0.0550
_refine_ls_R_factor_gt 0.0409
_refine_ls_shift/su_max 0.002
_refine_ls_shift/su_mean 0.000
_refine_ls_structure_factor_coef Fsqd
_refine_ls_weighting_details 'calc w=1/[\s^2^(Fo^2^)+(0.0620P)^2^+0.0000P] where P=(Fo^2^+2Fc^2^)/3'
_refine_ls_weighting_scheme calc
_refine_ls_wR_factor_gt 0.1036
_refine_ls_wR_factor_ref 0.1091
_reflns_number_gt 5826
_reflns_number_total 7319
_reflns_threshold_expression >2sigma(I)
_cod_data_source_file ic010615c_2.cif
_cod_data_source_block 00059
_cod_depositor_comments
;
The following automatic conversions were performed:

'_symmetry_cell_setting' value 'Triclinic' changed to 'triclinic'
according to the built-in table from CIF Core dictionary named
'cif_core.dic' version 2.4.1 from 2010-06-29.

Automatic conversion script
Id: cif_fix_values 1646 2011-03-28 12:23:43Z adriana 

The following automatic conversions were performed:

'_exptl_absorpt_correction_type' value 'multi-scans' was replaced
with the value 'multi-scan' as specified in the replacement file
'src/cod-tools/trunk/data/replacement-values/replacement_values.lst'.

Automatic conversion script
Id: cif_fix_values 5376 2017-05-30 11:51:03Z andrius 
;
_cod_original_cell_volume 1700.5(6)
_cod_database_code 4320599

loop_
_symmetry_equiv_pos_as_xyz
'x, y, z'
'-x, -y, -z'

loop_
_atom_site_label
_atom_site_type_symbol
_atom_site_fract_x
_atom_site_fract_y
_atom_site_fract_z
_atom_site_U_iso_or_equiv
_atom_site_adp_type
_atom_site_occupancy
_atom_site_symmetry_multiplicity
_atom_site_calc_flag
_atom_site_refinement_flags
_atom_site_disorder_assembly
_atom_site_disorder_group
Cu1 Cu 0.13566(3) -0.19711(2) 0.729639(14) 0.02320(9) Uani 1 1 d . . .
N1 N 0.03554(19) -0.14909(14) 0.82301(9) 0.0221(4) Uani 1 1 d . . .
N2 N 0.09899(19) -0.36355(14) 0.77566(10) 0.0220(3) Uani 1 1 d . . .
N3 N 0.2913(2) -0.11222(16) 0.55662(11) 0.0290(4) Uani 1 1 d . . .
C1 C -0.1540(3) -0.1695(2) 0.94914(13) 0.0334(5) Uani 1 1 d . . .
H1A H -0.0821 -0.1642 0.9851 0.050 Uiso 1 1 calc R . .
H1B H -0.2357 -0.2219 0.9815 0.050 Uiso 1 1 calc R . .
H1C H -0.2031 -0.0918 0.9240 0.050 Uiso 1 1 calc R . .
C2 C -0.0629(2) -0.21699(18) 0.88232(12) 0.0245(4) Uani 1 1 d . . .
C3 C -0.0862(2) -0.33109(18) 0.88861(12) 0.0260(4) Uani 1 1 d . . .
H3 H -0.1701 -0.3654 0.9292 0.031 Uiso 1 1 calc R . .
C4 C -0.0029(2) -0.40344(17) 0.84317(12) 0.0242(4) Uani 1 1 d . . .
C5 C -0.0340(3) -0.53109(19) 0.87631(14) 0.0350(5) Uani 1 1 d . . .
H5A H -0.0644 -0.5555 0.8331 0.052 Uiso 1 1 calc R . .
H5B H -0.1192 -0.5433 0.9229 0.052 Uiso 1 1 calc R . .
H5C H 0.0615 -0.5773 0.8944 0.052 Uiso 1 1 calc R . .
C6 C 0.0748(2) -0.04241(17) 0.83090(11) 0.0231(4) Uani 1 1 d . . .
C7 C 0.0106(2) 0.06604(18) 0.78405(12) 0.0246(4) Uani 1 1 d . . .
C8 C 0.0659(2) 0.16760(18) 0.78515(13) 0.0286(5) Uani 1 1 d . . .
H8 H 0.0241 0.2407 0.7528 0.034 Uiso 1 1 calc R . .
C9 C 0.1803(3) 0.16576(19) 0.83196(13) 0.0306(5) Uani 1 1 d . . .
H9 H 0.2184 0.2363 0.8309 0.037 Uiso 1 1 calc R . .
C10 C 0.2379(2) 0.05886(19) 0.88038(13) 0.0290(5) Uani 1 1 d . . .
H10 H 0.3140 0.0570 0.9139 0.035 Uiso 1 1 calc R . .
C11 C 0.1875(2) -0.04523(18) 0.88122(12) 0.0260(4) Uani 1 1 d . . .
C12 C -0.1176(2) 0.07412(19) 0.73264(13) 0.0305(5) Uani 1 1 d . . .
H12 H -0.1425 -0.0070 0.7394 0.037 Uiso 1 1 calc R . .
C13 C -0.2678(3) 0.1391(2) 0.76278(18) 0.0485(7) Uani 1 1 d . . .
H13A H -0.3494 0.1428 0.7295 0.073 Uiso 1 1 calc R . .
H13B H -0.2454 0.2185 0.7576 0.073 Uiso 1 1 calc R . .
H13C H -0.3046 0.0975 0.8205 0.073 Uiso 1 1 calc R . .
C14 C -0.0613(3) 0.1335(2) 0.64171(14) 0.0436(6) Uani 1 1 d . . .
H14A H -0.1451 0.1372 0.6097 0.065 Uiso 1 1 calc R . .
H14B H 0.0317 0.0886 0.6232 0.065 Uiso 1 1 calc R . .
H14C H -0.0342 0.2127 0.6339 0.065 Uiso 1 1 calc R . .
C15 C 0.2593(3) -0.1604(2) 0.93390(13) 0.0320(5) Uani 1 1 d . . .
H15 H 0.1984 -0.2246 0.9332 0.038 Uiso 1 1 calc R . .
C16 C 0.2472(4) -0.1631(3) 1.02338(14) 0.0526(7) Uani 1 1 d . . .
H16A H 0.1370 -0.1485 1.0453 0.079 Uiso 1 1 calc R . .
H16B H 0.3092 -0.1027 1.0260 0.079 Uiso 1 1 calc R . .
H16C H 0.2878 -0.2399 1.0561 0.079 Uiso 1 1 calc R . .
C17 C 0.4285(3) -0.1825(3) 0.89750(17) 0.0540(7) Uani 1 1 d . . .
H17A H 0.4729 -0.2567 0.9317 0.081 Uiso 1 1 calc R . .
H17B H 0.4900 -0.1190 0.8956 0.081 Uiso 1 1 calc R . .
H17C H 0.4320 -0.1859 0.8417 0.081 Uiso 1 1 calc R . .
C18 C 0.1950(2) -0.44326(16) 0.73890(12) 0.0222(4) Uani 1 1 d . . .
C19 C 0.1472(2) -0.47253(17) 0.67566(12) 0.0256(4) Uani 1 1 d . . .
C20 C 0.2473(3) -0.54769(19) 0.63968(14) 0.0325(5) Uani 1 1 d . . .
H20 H 0.2155 -0.5691 0.5974 0.039 Uiso 1 1 calc R . .
C21 C 0.3915(3) -0.5913(2) 0.66446(15) 0.0356(5) Uani 1 1 d . . .
H21 H 0.4576 -0.6430 0.6398 0.043 Uiso 1 1 calc R . .
C22 C 0.4387(3) -0.55956(19) 0.72490(15) 0.0332(5) Uani 1 1 d . . .
H22 H 0.5383 -0.5896 0.7415 0.040 Uiso 1 1 calc R . .
C23 C 0.3444(2) -0.48436(18) 0.76269(13) 0.0268(4) Uani 1 1 d . . .
C24 C -0.0071(2) -0.42269(18) 0.64347(13) 0.0283(5) Uani 1 1 d . . .
H24 H -0.0632 -0.3717 0.6763 0.034 Uiso 1 1 calc R . .
C25 C 0.0233(3) -0.3478(2) 0.55363(14) 0.0399(6) Uani 1 1 d . . .
H25A H -0.0772 -0.3159 0.5340 0.060 Uiso 1 1 calc R . .
H25B H 0.0803 -0.3958 0.5205 0.060 Uiso 1 1 calc R . .
H25C H 0.0863 -0.2836 0.5486 0.060 Uiso 1 1 calc R . .
C26 C -0.1136(3) -0.5184(2) 0.65246(15) 0.0374(5) Uani 1 1 d . . .
H26A H -0.2118 -0.4829 0.6314 0.056 Uiso 1 1 calc R . .
H26B H -0.1371 -0.5639 0.7106 0.056 Uiso 1 1 calc R . .
H26C H -0.0603 -0.5699 0.6212 0.056 Uiso 1 1 calc R . .
C27 C 0.4055(3) -0.4468(2) 0.82577(14) 0.0366(5) Uani 1 1 d . . .
H27 H 0.3300 -0.3840 0.8390 0.044 Uiso 1 1 calc R . .
C28 C 0.4148(7) -0.5475(4) 0.9044(2) 0.133(2) Uani 1 1 d . . .
H28A H 0.4532 -0.5208 0.9445 0.199 Uiso 1 1 calc R . .
H28B H 0.4871 -0.6108 0.8927 0.199 Uiso 1 1 calc R . .
H28C H 0.3101 -0.5759 0.9270 0.199 Uiso 1 1 calc R . .
C29 C 0.5646(4) -0.3979(3) 0.7933(2) 0.0717(10) Uani 1 1 d . . .
H29A H 0.5995 -0.3734 0.8354 0.107 Uiso 1 1 calc R . .
H29B H 0.5569 -0.3306 0.7440 0.107 Uiso 1 1 calc R . .
H29C H 0.6407 -0.4580 0.7796 0.107 Uiso 1 1 calc R . .
C30 C 0.2321(2) -0.13933(18) 0.62454(13) 0.0273(4) Uani 1 1 d . . .
C31 C 0.3821(2) -0.09083(18) 0.47865(12) 0.0253(4) Uani 1 1 d . . .
C32 C 0.3452(2) 0.00958(19) 0.41619(13) 0.0279(5) Uani 1 1 d . . .
C33 C 0.4410(3) 0.0296(2) 0.34067(13) 0.0341(5) Uani 1 1 d . . .
H33 H 0.4185 0.0970 0.2965 0.041 Uiso 1 1 calc R . .
C34 C 0.5681(3) -0.0467(2) 0.32867(14) 0.0355(5) Uani 1 1 d . . .
H34 H 0.6339 -0.0304 0.2770 0.043 Uiso 1 1 calc R . .
C35 C 0.6002(3) -0.1469(2) 0.39179(14) 0.0337(5) Uani 1 1 d . . .
H35 H 0.6874 -0.1992 0.3827 0.040 Uiso 1 1 calc R . .
C36 C 0.5067(2) -0.17194(19) 0.46823(13) 0.0288(5) Uani 1 1 d . . .
C37 C 0.2039(3) 0.0912(2) 0.42963(15) 0.0389(6) Uani 1 1 d . . .
H37A H 0.1076 0.0529 0.4355 0.058 Uiso 1 1 calc R . .
H37B H 0.2062 0.1625 0.3825 0.058 Uiso 1 1 calc R . .
H37C H 0.2062 0.1111 0.4796 0.058 Uiso 1 1 calc R . .
C38 C 0.5354(3) -0.2826(2) 0.53685(15) 0.0425(6) Uani 1 1 d . . .
H38A H 0.5624 -0.2631 0.5829 0.064 Uiso 1 1 calc R . .
H38B H 0.6223 -0.3312 0.5172 0.064 Uiso 1 1 calc R . .
H38C H 0.4401 -0.3254 0.5550 0.064 Uiso 1 1 calc R . .

loop_
_atom_site_aniso_label
_atom_site_aniso_U_11
_atom_site_aniso_U_22
_atom_site_aniso_U_33
_atom_site_aniso_U_23
_atom_site_aniso_U_13
_atom_site_aniso_U_12
Cu1 0.02957(15) 0.01949(14) 0.01988(14) -0.00696(10) 0.00068(9) -0.00329(9)
N1 0.0265(8) 0.0208(8) 0.0201(8) -0.0086(7) -0.0014(6) -0.0021(7)
N2 0.0275(8) 0.0181(8) 0.0212(8) -0.0083(7) -0.0016(6) -0.0015(7)
N3 0.0332(10) 0.0296(10) 0.0247(9) -0.0102(7) 0.0009(7) -0.0070(8)
C1 0.0367(12) 0.0338(12) 0.0315(12) -0.0175(10) 0.0087(9) -0.0085(10)
C2 0.0265(10) 0.0272(11) 0.0208(10) -0.0099(8) -0.0011(8) -0.0023(8)
C3 0.0290(10) 0.0265(11) 0.0217(10) -0.0078(8) 0.0025(8) -0.0070(8)
C4 0.0279(10) 0.0217(10) 0.0240(10) -0.0068(8) -0.0063(8) -0.0034(8)
C5 0.0464(13) 0.0225(11) 0.0327(12) -0.0066(9) 0.0031(10) -0.0089(10)
C6 0.0271(10) 0.0235(10) 0.0195(10) -0.0100(8) 0.0016(8) -0.0027(8)
C7 0.0271(10) 0.0245(10) 0.0228(10) -0.0101(8) -0.0002(8) -0.0019(8)
C8 0.0362(12) 0.0200(10) 0.0294(11) -0.0085(9) -0.0027(9) -0.0020(9)
C9 0.0356(12) 0.0275(11) 0.0328(12) -0.0151(9) -0.0008(9) -0.0074(9)
C10 0.0304(11) 0.0349(12) 0.0270(11) -0.0160(9) -0.0035(8) -0.0053(9)
C11 0.0300(11) 0.0278(11) 0.0213(10) -0.0117(8) 0.0012(8) -0.0031(8)
C12 0.0347(12) 0.0245(11) 0.0355(12) -0.0106(9) -0.0114(9) -0.0019(9)
C13 0.0381(14) 0.0513(17) 0.0650(18) -0.0282(14) -0.0179(13) 0.0063(12)
C14 0.0635(16) 0.0374(14) 0.0325(13) -0.0073(11) -0.0172(12) -0.0085(12)
C15 0.0361(12) 0.0318(12) 0.0302(12) -0.0096(9) -0.0106(9) -0.0024(9)
C16 0.0732(19) 0.0522(17) 0.0282(13) -0.0070(12) -0.0144(12) 0.0060(14)
C17 0.0481(15) 0.0508(17) 0.0509(16) -0.0075(13) -0.0030(13) 0.0123(13)
C18 0.0262(10) 0.0154(9) 0.0231(10) -0.0047(8) -0.0011(8) -0.0016(7)
C19 0.0301(11) 0.0193(10) 0.0272(11) -0.0079(8) -0.0025(8) -0.0014(8)
C20 0.0376(12) 0.0273(12) 0.0379(12) -0.0183(10) -0.0041(10) -0.0020(9)
C21 0.0347(12) 0.0254(11) 0.0486(14) -0.0197(10) 0.0014(10) 0.0021(9)
C22 0.0251(11) 0.0259(11) 0.0475(14) -0.0115(10) -0.0058(9) 0.0028(9)
C23 0.0292(11) 0.0224(11) 0.0274(11) -0.0054(8) -0.0040(8) -0.0033(8)
C24 0.0338(11) 0.0245(11) 0.0296(11) -0.0128(9) -0.0081(9) 0.0038(9)
C25 0.0483(14) 0.0350(13) 0.0361(13) -0.0089(10) -0.0109(11) -0.0009(11)
C26 0.0354(12) 0.0336(13) 0.0446(14) -0.0119(11) -0.0120(10) -0.0002(10)
C27 0.0336(12) 0.0428(14) 0.0365(13) -0.0153(11) -0.0100(10) 0.0010(10)
C28 0.223(6) 0.134(4) 0.047(2) 0.020(2) -0.067(3) -0.095(4)
C29 0.0587(19) 0.100(3) 0.081(2) -0.061(2) 0.0075(17) -0.0349(18)
C30 0.0335(11) 0.0214(11) 0.0287(11) -0.0107(9) -0.0023(9) -0.0030(8)
C31 0.0287(10) 0.0302(11) 0.0198(10) -0.0106(8) 0.0008(8) -0.0104(9)
C32 0.0312(11) 0.0273(11) 0.0279(11) -0.0112(9) -0.0016(8) -0.0091(9)
C33 0.0451(13) 0.0332(12) 0.0232(11) -0.0061(9) -0.0006(9) -0.0133(10)
C34 0.0393(13) 0.0424(14) 0.0290(12) -0.0179(10) 0.0070(9) -0.0173(11)
C35 0.0284(11) 0.0376(13) 0.0420(13) -0.0242(11) 0.0024(9) -0.0066(9)
C36 0.0313(11) 0.0276(11) 0.0307(11) -0.0113(9) -0.0040(9) -0.0090(9)
C37 0.0430(13) 0.0329(13) 0.0392(13) -0.0110(10) -0.0038(10) -0.0004(10)
C38 0.0447(14) 0.0334(13) 0.0454(14) -0.0061(11) -0.0091(11) -0.0014(11)

loop_
_atom_type_symbol
_atom_type_description
_atom_type_scat_dispersion_real
_atom_type_scat_dispersion_imag
_atom_type_scat_source
C C 0.0033 0.0016 'International Tables Vol C Tables 4.2.6.8 and 6.1.1.4'
H H 0.0000 0.0000 'International Tables Vol C Tables 4.2.6.8 and 6.1.1.4'
N N 0.0061 0.0033 'International Tables Vol C Tables 4.2.6.8 and 6.1.1.4'
Cu Cu 0.3201 1.2651 'International Tables Vol C Tables 4.2.6.8 and 6.1.1.4'

loop_
_geom_angle_atom_site_label_1
_geom_angle_atom_site_label_2
_geom_angle_atom_site_label_3
_geom_angle
_geom_angle_site_symmetry_1
_geom_angle_site_symmetry_3
_geom_angle_publ_flag
C30 Cu1 N1 141.76(8) . . ?
C30 Cu1 N2 119.96(9) . . ?
N1 Cu1 N2 98.20(7) . . ?
C2 N1 C6 119.81(17) . . ?
C2 N1 Cu1 120.71(14) . . ?
C6 N1 Cu1 119.38(12) . . ?
C4 N2 C18 120.13(16) . . ?
C4 N2 Cu1 121.32(14) . . ?
C18 N2 Cu1 118.33(12) . . ?
C30 N3 C31 171.4(2) . . ?
N1 C2 C3 124.40(19) . . ?
N1 C2 C1 118.82(19) . . ?
C3 C2 C1 116.77(18) . . ?
C2 C3 C4 129.35(19) . . ?
N2 C4 C3 122.91(18) . . ?
N2 C4 C5 120.75(19) . . ?
C3 C4 C5 116.34(18) . . ?
C7 C6 C11 119.53(19) . . ?
C7 C6 N1 120.37(18) . . ?
C11 C6 N1 119.93(17) . . ?
C8 C7 C6 118.91(19) . . ?
C8 C7 C12 119.41(18) . . ?
C6 C7 C12 121.68(19) . . ?
C9 C8 C7 122.0(2) . . ?
C8 C9 C10 118.6(2) . . ?
C11 C10 C9 121.8(2) . . ?
C10 C11 C6 119.09(19) . . ?
C10 C11 C15 119.30(19) . . ?
C6 C11 C15 121.57(19) . . ?
C7 C12 C14 110.81(18) . . ?
C7 C12 C13 110.51(19) . . ?
C14 C12 C13 110.8(2) . . ?
C17 C15 C11 110.32(19) . . ?
C17 C15 C16 111.2(2) . . ?
C11 C15 C16 111.59(19) . . ?
C19 C18 C23 120.42(19) . . ?
C19 C18 N2 120.63(17) . . ?
C23 C18 N2 118.74(18) . . ?
C20 C19 C18 118.60(19) . . ?
C20 C19 C24 119.15(19) . . ?
C18 C19 C24 122.23(18) . . ?
C21 C20 C19 121.3(2) . . ?
C22 C21 C20 119.6(2) . . ?
C21 C22 C23 121.8(2) . . ?
C22 C23 C18 118.3(2) . . ?
C22 C23 C27 119.71(19) . . ?
C18 C23 C27 122.00(19) . . ?
C19 C24 C25 110.54(18) . . ?
C19 C24 C26 111.94(17) . . ?
C25 C24 C26 109.73(19) . . ?
C29 C27 C23 111.8(2) . . ?
C29 C27 C28 109.8(3) . . ?
C23 C27 C28 111.0(2) . . ?
N3 C30 Cu1 173.64(19) . . ?
C32 C31 C36 123.36(19) . . ?
C32 C31 N3 118.95(19) . . ?
C36 C31 N3 117.68(18) . . ?
C33 C32 C31 117.2(2) . . ?
C33 C32 C37 121.6(2) . . ?
C31 C32 C37 121.12(19) . . ?
C34 C33 C32 121.1(2) . . ?
C33 C34 C35 120.2(2) . . ?
C34 C35 C36 121.0(2) . . ?
C35 C36 C31 117.1(2) . . ?
C35 C36 C38 122.0(2) . . ?
C31 C36 C38 120.9(2) . . ?

loop_
_geom_bond_atom_site_label_1
_geom_bond_atom_site_label_2
_geom_bond_distance
_geom_bond_site_symmetry_2
_geom_bond_publ_flag
Cu1 C30 1.817(2) . ?
Cu1 N1 1.9284(17) . ?
Cu1 N2 1.9616(17) . ?
N1 C2 1.335(3) . ?
N1 C6 1.435(3) . ?
N2 C4 1.327(3) . ?
N2 C18 1.431(2) . ?
N3 C30 1.158(3) . ?
N3 C31 1.403(3) . ?
C1 C2 1.517(3) . ?
C2 C3 1.392(3) . ?
C3 C4 1.417(3) . ?
C4 C5 1.509(3) . ?
C6 C7 1.410(3) . ?
C6 C11 1.415(3) . ?
C7 C8 1.386(3) . ?
C7 C12 1.522(3) . ?
C8 C9 1.386(3) . ?
C9 C10 1.386(3) . ?
C10 C11 1.384(3) . ?
C11 C15 1.528(3) . ?
C12 C14 1.527(3) . ?
C12 C13 1.536(3) . ?
C15 C17 1.518(3) . ?
C15 C16 1.532(3) . ?
C18 C19 1.402(3) . ?
C18 C23 1.412(3) . ?
C19 C20 1.399(3) . ?
C19 C24 1.521(3) . ?
C20 C21 1.380(3) . ?
C21 C22 1.372(3) . ?
C22 C23 1.395(3) . ?
C23 C27 1.513(3) . ?
C24 C25 1.526(3) . ?
C24 C26 1.527(3) . ?
C27 C29 1.511(4) . ?
C27 C28 1.517(4) . ?
C31 C32 1.391(3) . ?
C31 C36 1.396(3) . ?
C32 C33 1.388(3) . ?
C32 C37 1.510(3) . ?
C33 C34 1.380(3) . ?
C34 C35 1.385(3) . ?
C35 C36 1.390(3) . ?
C36 C38 1.507(3) . ?

loop_
_geom_torsion_atom_site_label_1
_geom_torsion_atom_site_label_2
_geom_torsion_atom_site_label_3
_geom_torsion_atom_site_label_4
_geom_torsion
_geom_torsion_site_symmetry_1
_geom_torsion_site_symmetry_2
_geom_torsion_site_symmetry_3
_geom_torsion_site_symmetry_4
_geom_torsion_publ_flag
C30 Cu1 N1 C2 159.46(16) . . . . ?
N2 Cu1 N1 C2 -16.92(16) . . . . ?
C30 Cu1 N1 C6 -24.2(2) . . . . ?
N2 Cu1 N1 C6 159.40(14) . . . . ?
C30 Cu1 N2 C4 -163.20(15) . . . . ?
N1 Cu1 N2 C4 14.21(16) . . . . ?
C30 Cu1 N2 C18 22.21(18) . . . . ?
N1 Cu1 N2 C18 -160.38(14) . . . . ?
C6 N1 C2 C3 -167.46(19) . . . . ?
Cu1 N1 C2 C3 8.8(3) . . . . ?
C6 N1 C2 C1 11.0(3) . . . . ?
Cu1 N1 C2 C1 -172.66(14) . . . . ?
N1 C2 C3 C4 8.4(4) . . . . ?
C1 C2 C3 C4 -170.1(2) . . . . ?
C18 N2 C4 C3 171.47(18) . . . . ?
Cu1 N2 C4 C3 -3.0(3) . . . . ?
C18 N2 C4 C5 -7.6(3) . . . . ?
Cu1 N2 C4 C5 177.94(15) . . . . ?
C2 C3 C4 N2 -11.6(3) . . . . ?
C2 C3 C4 C5 167.4(2) . . . . ?
C2 N1 C6 C7 -105.7(2) . . . . ?
Cu1 N1 C6 C7 78.0(2) . . . . ?
C2 N1 C6 C11 79.1(2) . . . . ?
Cu1 N1 C6 C11 -97.25(18) . . . . ?
C11 C6 C7 C8 3.4(3) . . . . ?
N1 C6 C7 C8 -171.86(18) . . . . ?
C11 C6 C7 C12 -176.54(18) . . . . ?
N1 C6 C7 C12 8.2(3) . . . . ?
C6 C7 C8 C9 -1.1(3) . . . . ?
C12 C7 C8 C9 178.79(19) . . . . ?
C7 C8 C9 C10 -1.5(3) . . . . ?
C8 C9 C10 C11 1.9(3) . . . . ?
C9 C10 C11 C6 0.4(3) . . . . ?
C9 C10 C11 C15 178.10(19) . . . . ?
C7 C6 C11 C10 -3.0(3) . . . . ?
N1 C6 C11 C10 172.25(18) . . . . ?
C7 C6 C11 C15 179.31(18) . . . . ?
N1 C6 C11 C15 -5.4(3) . . . . ?
C8 C7 C12 C14 61.7(3) . . . . ?
C6 C7 C12 C14 -118.4(2) . . . . ?
C8 C7 C12 C13 -61.6(3) . . . . ?
C6 C7 C12 C13 118.4(2) . . . . ?
C10 C11 C15 C17 -70.5(3) . . . . ?
C6 C11 C15 C17 107.2(2) . . . . ?
C10 C11 C15 C16 53.7(3) . . . . ?
C6 C11 C15 C16 -128.6(2) . . . . ?
C4 N2 C18 C19 93.7(2) . . . . ?
Cu1 N2 C18 C19 -91.7(2) . . . . ?
C4 N2 C18 C23 -91.5(2) . . . . ?
Cu1 N2 C18 C23 83.2(2) . . . . ?
C23 C18 C19 C20 3.1(3) . . . . ?
N2 C18 C19 C20 177.85(18) . . . . ?
C23 C18 C19 C24 -175.12(18) . . . . ?
N2 C18 C19 C24 -0.4(3) . . . . ?
C18 C19 C20 C21 -1.0(3) . . . . ?
C24 C19 C20 C21 177.3(2) . . . . ?
C19 C20 C21 C22 -0.7(3) . . . . ?
C20 C21 C22 C23 0.3(3) . . . . ?
C21 C22 C23 C18 1.8(3) . . . . ?
C21 C22 C23 C27 -176.7(2) . . . . ?
C19 C18 C23 C22 -3.5(3) . . . . ?
N2 C18 C23 C22 -178.33(18) . . . . ?
C19 C18 C23 C27 174.94(19) . . . . ?
N2 C18 C23 C27 0.1(3) . . . . ?
C20 C19 C24 C25 -62.1(3) . . . . ?
C18 C19 C24 C25 116.2(2) . . . . ?
C20 C19 C24 C26 60.6(3) . . . . ?
C18 C19 C24 C26 -121.2(2) . . . . ?
C22 C23 C27 C29 52.3(3) . . . . ?
C18 C23 C27 C29 -126.1(3) . . . . ?
C22 C23 C27 C28 -70.7(4) . . . . ?
C18 C23 C27 C28 110.9(3) . . . . ?
C31 N3 C30 Cu1 -75(2) . . . . ?
N1 Cu1 C30 N3 -163.1(17) . . . . ?
N2 Cu1 C30 N3 12.8(18) . . . . ?
C30 N3 C31 C32 -161.0(14) . . . . ?
C30 N3 C31 C36 18.4(15) . . . . ?
C36 C31 C32 C33 -1.5(3) . . . . ?
N3 C31 C32 C33 177.92(19) . . . . ?
C36 C31 C32 C37 176.8(2) . . . . ?
N3 C31 C32 C37 -3.9(3) . . . . ?
C31 C32 C33 C34 -0.6(3) . . . . ?
C37 C32 C33 C34 -178.8(2) . . . . ?
C32 C33 C34 C35 1.6(3) . . . . ?
C33 C34 C35 C36 -0.7(3) . . . . ?
C34 C35 C36 C31 -1.3(3) . . . . ?
C34 C35 C36 C38 177.6(2) . . . . ?
C32 C31 C36 C35 2.4(3) . . . . ?
N3 C31 C36 C35 -177.02(19) . . . . ?
C32 C31 C36 C38 -176.5(2) . . . . ?
N3 C31 C36 C38 4.1(3) . . . . ?
